data_2022034
loop_
_publ_author_name
'Jha, Kunal Kumar'
'Gruza, Barbara'
'Kumar, Prashant'
'Chodkiewicz, Michal Leszek'
'Dominiak, Paulina Maria'

_publ_section_title
;
 TAAM: a reliable and user friendly tool for hydrogen-atom location using
 routine X-ray diffraction data
;
_journal_issue 3
_journal_name_full 'Acta Crystallographica Section B Structural Science, Crystal Engineering and Materials'
_journal_paper_doi 10.1107/S2052520620002917
_journal_volume 76
_journal_year 2020
_chemical_absolute_configuration unk
_chemical_formula_moiety 'C3 H7 N O2'
_chemical_formula_sum 'C3 H7 N O2'
_chemical_formula_weight 89.09
_space_group_crystal_system orthorhombic
_space_group_IT_number 19
_space_group_name_Hall 'P 2ac 2ab'
_space_group_name_H-M_alt 'P 21 21 21'
_symmetry_Int_Tables_number 19
_audit_creation_date 2019-09-27
_audit_creation_method
;
Olex2 1.2
(compiled 2018.05.29 svn.r3508 for OlexSys, GUI svn.r5506)
;
_cell_angle_alpha 90
_cell_angle_beta 90
_cell_angle_gamma 90
_cell_formula_units_Z 4
_cell_length_a 6.65580(10)
_cell_length_b 7.89030(10)
_cell_length_c 8.60690(10)
_cell_measurement_temperature 100
_cell_volume 452.002(10)
_computing_molecular_graphics 'Olex2 (Dolomanov et al., 2009)'
_computing_publication_material 'Olex2 (Dolomanov et al., 2009)'
_computing_structure_refinement 'olex2.refine (Bourhis et al., 2015)'
_diffrn_ambient_temperature 100
_diffrn_measured_fraction_theta_full 0.9992
_diffrn_measured_fraction_theta_max 0.9992
_diffrn_measurement_device_type 'Oxford Diffraction Xcalibur S'
_diffrn_radiation_type MoKa
_diffrn_radiation_wavelength 0.71073
_diffrn_reflns_av_R_equivalents 0.0000
_diffrn_reflns_av_unetI/netI 0.0158
_diffrn_reflns_limit_h_max 15
_diffrn_reflns_limit_h_min 0
_diffrn_reflns_limit_k_max 18
_diffrn_reflns_limit_k_min 0
_diffrn_reflns_limit_l_max 20
_diffrn_reflns_limit_l_min 0
_diffrn_reflns_number 3531
_diffrn_reflns_theta_full 57.3949
_diffrn_reflns_theta_max 57.39
_diffrn_reflns_theta_min 3.50
_exptl_absorpt_coefficient_mu 0.109
_exptl_crystal_density_diffrn 1.3091
_exptl_crystal_F_000 192.1231
_refine_diff_density_max 0.2760
_refine_diff_density_min -0.1456
_refine_diff_density_rms 0.0366
_refine_ls_d_res_high 0.4218
_refine_ls_d_res_low 5.8162
_refine_ls_goodness_of_fit_ref 1.0182
_refine_ls_hydrogen_treatment refall
_refine_ls_matrix_type full
_refine_ls_number_constraints 0
_refine_ls_number_parameters 118
_refine_ls_number_reflns 3531
_refine_ls_number_restraints 0
_refine_ls_restrained_S_all 1.0182
_refine_ls_R_factor_all 0.0234
_refine_ls_R_factor_gt 0.0177
_refine_ls_shift/su_max 0.0008
_refine_ls_shift/su_mean 0.0001
_refine_ls_structure_factor_coef Fsqd
_refine_ls_weighting_details 'w=1/[\s^2^(Fo^2^)+(0.0229P)^2^+0.0067P] where P=(Fo^2^+2Fc^2^)/3'
_refine_ls_weighting_scheme calc
_refine_ls_wR_factor_gt 0.0404
_refine_ls_wR_factor_ref 0.0482
_reflns_Friedel_coverage 0.0
_reflns_limit_h_max 15
_reflns_limit_h_min 0
_reflns_limit_k_max 18
_reflns_limit_k_min 0
_reflns_limit_l_max 20
_reflns_limit_l_min 0
_reflns_number_gt 3019
_reflns_number_total 3531
_reflns_threshold_expression I>=2u(I)
_cod_data_source_file 76_TAAM_ANIS_max.cif
_cod_data_source_block 76_TAAM_ANIS_max
_cod_original_sg_symbol_Hall ' P 2ac 2ab'
_cod_database_code 2022034
_olex2_refinement_description
;
;
_olex2_submission_special_instructions 'No special instructions were received'

loop_
_space_group_symop_id
_space_group_symop_operation_xyz
1 x,y,z
2 x+1/2,-y+1/2,-z
3 -x,y+1/2,-z+1/2
4 -x+1/2,-y,z+1/2

loop_
_atom_site_label
_atom_site_type_symbol
_atom_site_fract_x
_atom_site_fract_y
_atom_site_fract_z
_atom_site_U_iso_or_equiv
_atom_site_adp_type
_atom_site_occupancy
_atom_site_refinement_flags_posn
O(1) O 0.77988(4) 0.18120(3) 0.17251(3) 0.01397(3) Uani 1.000000 .
O(2) O 0.76656(4) -0.09294(3) 0.23729(3) 0.01765(4) Uani 1.000000 .
N(1) N 1.01610(3) -0.06187(3) 0.47967(3) 0.01057(3) Uani 1.000000 .
C(1) C 0.82270(4) 0.05501(3) 0.25760(3) 0.01102(3) Uani 1.000000 .
C(2) C 0.95493(4) 0.09442(3) 0.39759(3) 0.01147(3) Uani 1.000000 .
C(3) C 1.18181(5) -0.03356(4) 0.59156(4) 0.01690(5) Uani 1.000000 .
H(1a H 0.8980(16) -0.1084(12) 0.5391(12) 0.032(2) Uani 1.000000 .
H(1b H 1.0610(14) -0.1520(12) 0.4031(11) 0.025(2) Uani 1.000000 .
H(2a H 0.8709(14) 0.1716(11) 0.4801(11) 0.035(2) Uani 1.000000 .
H(2b H 1.0888(14) 0.1630(10) 0.3610(10) 0.029(2) Uani 1.000000 .
H(3a H 1.3160(14) 0.0034(12) 0.5287(12) 0.043(3) Uani 1.000000 .
H(3b H 1.1405(15) 0.0644(13) 0.6721(12) 0.043(2) Uani 1.000000 .
H(3c H 1.2094(14) -0.1496(11) 0.6524(11) 0.037(2) Uani 1.000000 .

loop_
_atom_site_aniso_label
_atom_site_aniso_U_11
_atom_site_aniso_U_22
_atom_site_aniso_U_33
_atom_site_aniso_U_12
_atom_site_aniso_U_13
_atom_site_aniso_U_23
O(1) 0.01725(8) 0.01142(6) 0.01326(6) -0.00183(6) -0.00342(6) 0.00371(5)
O(2) 0.02503(10) 0.00990(6) 0.01803(8) -0.00140(7) -0.00876(8) 0.00061(6)
N(1) 0.01302(6) 0.00905(5) 0.00962(6) 0.00019(5) -0.00101(5) 0.00001(5)
C(1) 0.01343(7) 0.00956(6) 0.01007(7) 0.00009(6) -0.00074(6) 0.00089(6)
C(2) 0.01522(8) 0.00923(6) 0.00995(7) -0.00025(6) -0.00115(6) 0.00038(6)
C(3) 0.01918(10) 0.01390(9) 0.01764(10) 0.00007(8) -0.00754(9) -0.00015(8)
H(1a 0.041(6) 0.019(4) 0.036(5) 0.006(4) -0.013(5) -0.001(4)
H(1b 0.025(4) 0.032(5) 0.020(4) -0.001(4) -0.010(4) 0.008(4)
H(2a 0.040(5) 0.030(5) 0.034(5) 0.014(4) -0.002(5) -0.005(4)
H(2b 0.035(5) 0.022(4) 0.031(4) -0.011(4) -0.003(4) 0.011(3)
H(3a 0.029(5) 0.046(5) 0.054(6) -0.008(4) -0.010(5) -0.003(5)
H(3b 0.053(6) 0.039(5) 0.037(5) 0.006(5) -0.018(5) -0.014(4)
H(3c 0.045(5) 0.024(5) 0.042(5) -0.002(4) -0.023(5) 0.002(4)

loop_
_atom_type_symbol
_atom_type_description
_atom_type_scat_dispersion_real
_atom_type_scat_dispersion_imag
_atom_type_scat_source
_atom_type_scat_dispersion_source
C C 0.00347 0.00161 'Clementi & Roetti, C., At. Data Nucl. Data Tables 1974, 14, (177-478); Clementi & Raimondi, J. Chem. Phys., 1963, 38, (2686-2689)' 'Henke, Gullikson and Davis, At. Data and Nucl. Data Tables, 1993, 54, 2'
H H 0.00000 0.00000 'Clementi & Roetti, C., At. Data Nucl. Data Tables 1974, 14, (177-478); Clementi & Raimondi, J. Chem. Phys., 1963, 38, (2686-2689)' 'Henke, Gullikson and Davis, At. Data and Nucl. Data Tables, 1993, 54, 2'
N N 0.00653 0.00323 'Clementi & Roetti, C., At. Data Nucl. Data Tables 1974, 14, (177-478); Clementi & Raimondi, J. Chem. Phys., 1963, 38, (2686-2689)' 'Henke, Gullikson and Davis, At. Data and Nucl. Data Tables, 1993, 54, 2'
O O 0.01158 0.00611 'Clementi & Roetti, C., At. Data Nucl. Data Tables 1974, 14, (177-478); Clementi & Raimondi, J. Chem. Phys., 1963, 38, (2686-2689)' 'Henke, Gullikson and Davis, At. Data and Nucl. Data Tables, 1993, 54, 2'

loop_
_geom_angle_atom_site_label_1
_geom_angle_atom_site_label_2
_geom_angle_atom_site_label_3
_geom_angle
_geom_angle_site_symmetry_1
_geom_angle_site_symmetry_3
_geom_angle_publ_flag
C(3) N(1) C(2) 112.95(2) . . ?
H(1a N(1) C(2) 109.4(5) . . ?
H(1a N(1) C(3) 107.8(5) . . ?
H(1b N(1) C(2) 110.8(5) . . ?
H(1b N(1) C(3) 108.0(5) . . ?
H(1b N(1) H(1a 107.7(7) . . ?
O(2) C(1) O(1) 126.21(2) . . ?
C(2) C(1) O(1) 115.21(2) . . ?
C(2) C(1) O(2) 118.58(2) . . ?
C(1) C(2) N(1) 111.506(19) . . ?
H(2a C(2) N(1) 107.2(5) . . ?
H(2a C(2) C(1) 109.4(5) . . ?
H(2b C(2) N(1) 109.1(4) . . ?
H(2b C(2) C(1) 110.2(4) . . ?
H(2b C(2) H(2a 109.3(7) . . ?
H(3a C(3) N(1) 109.2(5) . . ?
H(3b C(3) N(1) 109.7(5) . . ?
H(3b C(3) H(3a 109.8(7) . . ?
H(3c C(3) N(1) 108.5(5) . . ?
H(3c C(3) H(3a 109.4(7) . . ?
H(3c C(3) H(3b 110.1(7) . . ?

loop_
_geom_bond_atom_site_label_1
_geom_bond_atom_site_label_2
_geom_bond_distance
_geom_bond_site_symmetry_2
_geom_bond_publ_flag
O(1) C(1) 1.2685(3) . ?
O(2) C(1) 1.2381(3) . ?
N(1) C(2) 1.4784(3) . ?
N(1) C(3) 1.4811(4) . ?
N(1) H(1a 1.007(11) . ?
N(1) H(1b 1.014(10) . ?
C(1) C(2) 1.5241(3) . ?
C(2) H(2a 1.090(9) . ?
C(2) H(2b 1.089(8) . ?
C(3) H(3a 1.084(10) . ?
C(3) H(3b 1.074(10) . ?
C(3) H(3c 1.071(9) . ?
